data_4502210
loop_
_publ_author_name
'Zhang, Wen-Hua'
'Liu, Dong'
'Li, Hong-Xi'
'Ren, Zhi-Gang'
'Zhang, Yong'
'Lang, Jian-Ping'

_publ_section_title
;
 How Does a Non-C3-Symmetry Guest Molecule Fit into aC3-Symmetry Host
 Cavity?
;
_journal_issue 1
_journal_name_full 'Crystal Growth &amp; Design'
_journal_page_first 3
_journal_paper_doi 10.1021/cg9006636
_journal_volume 10
_journal_year 2010
_chemical_formula_moiety 'C33 H48 Cu3 Mo N12 O S3, C6 H7 N, Cl O4'
_chemical_formula_sum 'C39 H55 Cl Cu3 Mo N13 O5 S3'
_chemical_formula_weight 1204.15
_chemical_name_systematic
; 
 ? 
;
_space_group_IT_number 159
_symmetry_cell_setting trigonal
_symmetry_space_group_name_Hall 'P 3 -2c'
_symmetry_space_group_name_H-M 'P 3 1 c'
_atom_sites_solution_hydrogens geom
_atom_sites_solution_primary direct
_atom_sites_solution_secondary difmap
_audit_creation_method SHELXL-97
_cell_angle_alpha 90.00
_cell_angle_beta 90.00
_cell_angle_gamma 120.00
_cell_formula_units_Z 2
_cell_length_a 12.792(2)
_cell_length_b 12.792(2)
_cell_length_c 17.586(4)
_cell_measurement_reflns_used 9295
_cell_measurement_temperature 193(2)
_cell_measurement_theta_max 25.3
_cell_measurement_theta_min 3.18
_cell_volume 2492.2(8)
_computing_structure_refinement 'SHELXL-97 (Sheldrick, 1997)'
_computing_structure_solution 'SHELXS-97 (Sheldrick, 1990)'
_diffrn_ambient_temperature 193(2)
_diffrn_measured_fraction_theta_full 0.997
_diffrn_measured_fraction_theta_max 0.997
_diffrn_measurement_device_type 'Rigaku Mercury'
_diffrn_measurement_method \w
_diffrn_radiation_monochromator graphite
_diffrn_radiation_source 'fine-focus sealed tube'
_diffrn_radiation_type MoK\a
_diffrn_radiation_wavelength 0.71073
_diffrn_reflns_av_R_equivalents 0.0577
_diffrn_reflns_av_sigmaI/netI 0.0364
_diffrn_reflns_limit_h_max 14
_diffrn_reflns_limit_h_min -15
_diffrn_reflns_limit_k_max 15
_diffrn_reflns_limit_k_min -14
_diffrn_reflns_limit_l_max 21
_diffrn_reflns_limit_l_min -21
_diffrn_reflns_number 24593
_diffrn_reflns_theta_full 25.35
_diffrn_reflns_theta_max 25.35
_diffrn_reflns_theta_min 3.19
_diffrn_standards_decay_% 0
_diffrn_standards_interval_count 0
_diffrn_standards_interval_time 0
_diffrn_standards_number 0
_exptl_absorpt_coefficient_mu 1.743
_exptl_absorpt_correction_T_max 0.7925
_exptl_absorpt_correction_T_min 0.5144
_exptl_absorpt_correction_type multi-scan
_exptl_absorpt_process_details 'Jacobson, R. (1998) Private communication.'
_exptl_crystal_colour red
_exptl_crystal_density_diffrn 1.605
_exptl_crystal_density_method 'not measured'
_exptl_crystal_description block
_exptl_crystal_F_000 1227.8
_exptl_crystal_size_max 0.44
_exptl_crystal_size_mid 0.17
_exptl_crystal_size_min 0.14
_refine_diff_density_max 0.447
_refine_diff_density_min -0.311
_refine_diff_density_rms 0.061
_refine_ls_abs_structure_details '1518 Friedel Pairs'
_refine_ls_abs_structure_Flack 0.027(19)
_refine_ls_extinction_method none
_refine_ls_goodness_of_fit_ref 1.113
_refine_ls_hydrogen_treatment constr
_refine_ls_matrix_type full
_refine_ls_number_parameters 202
_refine_ls_number_reflns 3056
_refine_ls_number_restraints 1
_refine_ls_restrained_S_all 1.113
_refine_ls_R_factor_all 0.0351
_refine_ls_R_factor_gt 0.0333
_refine_ls_shift/su_max 0.000
_refine_ls_shift/su_mean 0.000
_refine_ls_structure_factor_coef Fsqd
_refine_ls_weighting_details 'calc w=1/[\s^2^(Fo^2^)+(0.0178P)^2^+2.1030P] where P=(Fo^2^+2Fc^2^)/3'
_refine_ls_weighting_scheme calc
_refine_ls_wR_factor_gt 0.0624
_refine_ls_wR_factor_ref 0.0633
_reflns_number_gt 2975
_reflns_number_total 3056
_reflns_threshold_expression >2sigma(I)
_cod_data_source_file cg9006636_si_002.cif
_cod_data_source_block '[MoOS3Cu3(dmpzm)3](ClO4).aniline'
_cod_original_cell_volume 2492.1(6)
_cod_original_sg_symbol_H-M 'P 31c'
_cod_database_code 4502210

loop_
_symmetry_equiv_pos_as_xyz
'x, y, z'
'-y, x-y, z'
'-x+y, -x, z'
'y, x, z+1/2'
'x-y, -y, z+1/2'
'-x, -x+y, z+1/2'

loop_
_atom_site_label
_atom_site_type_symbol
_atom_site_fract_x
_atom_site_fract_y
_atom_site_fract_z
_atom_site_U_iso_or_equiv
_atom_site_adp_type
_atom_site_occupancy
_atom_site_symmetry_multiplicity
_atom_site_calc_flag
_atom_site_refinement_flags
_atom_site_disorder_assembly
_atom_site_disorder_group
Mo1 Mo 0.0000 0.0000 0.50000(5) 0.02654(14) Uani 1 3 d S . .
Cu1 Cu 0.14592(5) 0.18615(5) 0.58921(3) 0.03043(14) Uani 1 1 d . . .
Cl1 Cl 0.3333 0.6667 0.25029(16) 0.0418(5) Uani 1 3 d S . .
S1 S 0.18095(11) 0.03823(10) 0.54688(9) 0.0310(3) Uani 1 1 d . . .
O1 O 0.0000 0.0000 0.4038(3) 0.0433(15) Uani 1 3 d S . .
O2 O 0.3333 0.6667 0.3313(4) 0.078(3) Uani 1 3 d S . .
O3 O 0.2388(4) 0.5529(4) 0.2238(3) 0.0700(15) Uani 1 1 d . . .
N1 N 0.3818(3) 0.4169(4) 0.5840(3) 0.0302(9) Uani 1 1 d . . .
N2 N 0.2902(4) 0.3445(4) 0.5363(2) 0.0293(10) Uani 1 1 d . . .
N3 N 0.1946(4) 0.2612(4) 0.6945(2) 0.0336(10) Uani 1 1 d . . .
N4 N 0.3133(4) 0.3424(4) 0.7090(2) 0.0341(10) Uani 1 1 d . . .
N5 N 0.4556(19) 0.1260(19) 0.4760(11) 0.083(6) Uiso 0.33 1 d P A 1
H5N1 H 0.3896 0.1301 0.4689 0.099 Uiso 0.33 1 calc PR A 1
H5N2 H 0.4521 0.0555 0.4753 0.099 Uiso 0.33 1 calc PR A 1
C1 C 0.5422(5) 0.6319(5) 0.6041(4) 0.060(2) Uani 1 1 d . . .
H1A H 0.5109 0.6438 0.6522 0.090 Uiso 1 1 calc R . .
H1B H 0.5781 0.7069 0.5745 0.090 Uiso 1 1 calc R . .
H1C H 0.6037 0.6095 0.6146 0.090 Uiso 1 1 calc R . .
C2 C 0.4415(4) 0.5337(4) 0.5599(3) 0.0359(12) Uani 1 1 d . . .
C3 C 0.3886(5) 0.5330(5) 0.4917(3) 0.0404(13) Uani 1 1 d . . .
H3 H 0.4118 0.6004 0.4592 0.048 Uiso 1 1 calc R . .
C4 C 0.2955(4) 0.4165(4) 0.4791(3) 0.0289(12) Uani 1 1 d . . .
C5 C 0.2071(5) 0.3665(5) 0.4157(3) 0.0390(13) Uani 1 1 d . . .
H5A H 0.2005 0.2907 0.3981 0.059 Uiso 1 1 calc R . .
H5B H 0.2345 0.4245 0.3736 0.059 Uiso 1 1 calc R . .
H5C H 0.1281 0.3513 0.4334 0.059 Uiso 1 1 calc R . .
C6 C 0.4011(5) 0.3627(5) 0.6511(3) 0.0367(12) Uani 1 1 d . . .
H6A H 0.3953 0.2850 0.6371 0.044 Uiso 1 1 calc R . .
H6B H 0.4833 0.4167 0.6712 0.044 Uiso 1 1 calc R . .
C7 C 0.4482(6) 0.4945(6) 0.8064(4) 0.066(2) Uani 1 1 d . . .
H7A H 0.5076 0.4683 0.7991 0.099 Uiso 1 1 calc R . .
H7B H 0.4410 0.5068 0.8607 0.099 Uiso 1 1 calc R . .
H7C H 0.4745 0.5704 0.7790 0.099 Uiso 1 1 calc R . .
C8 C 0.3273(5) 0.3991(5) 0.7761(3) 0.0451(15) Uani 1 1 d . . .
C9 C 0.2126(6) 0.3510(6) 0.8059(3) 0.0493(16) Uani 1 1 d . . .
H9 H 0.1918 0.3720 0.8531 0.059 Uiso 1 1 calc R . .
C10 C 0.1339(5) 0.2669(4) 0.7548(3) 0.0377(11) Uani 1 1 d . . .
C11 C 0.0008(5) 0.1884(5) 0.7595(4) 0.0489(15) Uani 1 1 d . . .
H11A H -0.0328 0.1656 0.7081 0.073 Uiso 1 1 calc R . .
H11B H -0.0340 0.2322 0.7848 0.073 Uiso 1 1 calc R . .
H11C H -0.0188 0.1155 0.7886 0.073 Uiso 1 1 calc R . .
C12 C 0.5591(8) 0.3312(9) 0.4880(4) 0.071(2) Uani 1 1 d . . .
H12 H 0.4843 0.3301 0.4884 0.085 Uiso 1 1 calc R . .
C13 C 0.5607(9) 0.2265(9) 0.4878(4) 0.071(2) Uani 1 1 d . . .
H13 H 0.4870 0.1517 0.4874 0.085 Uiso 0.67 1 calc PR A 2

loop_
_atom_site_aniso_label
_atom_site_aniso_U_11
_atom_site_aniso_U_22
_atom_site_aniso_U_33
_atom_site_aniso_U_23
_atom_site_aniso_U_13
_atom_site_aniso_U_12
Mo1 0.02559(19) 0.02559(19) 0.0284(3) 0.000 0.000 0.01280(10)
Cu1 0.0271(3) 0.0237(3) 0.0373(3) -0.0021(3) 0.0009(3) 0.0103(2)
Cl1 0.0426(7) 0.0426(7) 0.0402(11) 0.000 0.000 0.0213(4)
S1 0.0229(7) 0.0266(7) 0.0439(7) -0.0022(7) 0.0012(6) 0.0126(7)
O1 0.052(2) 0.052(2) 0.026(3) 0.000 0.000 0.0259(11)
O2 0.097(4) 0.097(4) 0.041(5) 0.000 0.000 0.049(2)
O3 0.057(3) 0.047(3) 0.093(4) -0.021(2) -0.009(2) 0.016(2)
N1 0.026(2) 0.028(2) 0.030(2) 0.006(2) -0.003(2) 0.0084(18)
N2 0.025(2) 0.023(2) 0.032(2) -0.0019(18) -0.0028(19) 0.0056(19)
N3 0.035(2) 0.025(2) 0.039(3) 0.0008(19) 0.001(2) 0.014(2)
N4 0.031(2) 0.035(2) 0.027(2) 0.000(2) -0.005(2) 0.009(2)
C1 0.050(4) 0.039(4) 0.060(5) 0.009(3) -0.021(3) 0.000(3)
C2 0.025(3) 0.022(3) 0.045(3) 0.003(2) 0.001(2) -0.001(2)
C3 0.038(3) 0.036(3) 0.038(3) 0.008(3) 0.001(3) 0.012(3)
C4 0.027(3) 0.028(3) 0.027(3) 0.002(2) 0.006(2) 0.011(2)
C5 0.041(3) 0.034(3) 0.033(3) 0.002(2) -0.002(2) 0.012(2)
C6 0.031(3) 0.040(3) 0.033(3) 0.003(2) -0.005(2) 0.014(2)
C7 0.057(4) 0.067(5) 0.048(4) -0.020(3) -0.012(3) 0.012(4)
C8 0.049(4) 0.047(4) 0.030(3) -0.006(3) -0.005(3) 0.017(3)
C9 0.060(4) 0.060(4) 0.027(3) -0.007(3) 0.002(3) 0.029(3)
C10 0.047(3) 0.039(3) 0.025(2) 0.001(3) 0.007(3) 0.020(3)
C11 0.041(3) 0.056(4) 0.040(3) 0.003(3) 0.010(3) 0.017(3)
C12 0.070(6) 0.104(7) 0.047(4) -0.001(5) 0.001(4) 0.050(6)
C13 0.080(6) 0.073(6) 0.056(5) 0.006(4) 0.011(5) 0.036(5)

loop_
_atom_type_symbol
_atom_type_description
_atom_type_scat_dispersion_real
_atom_type_scat_dispersion_imag
_atom_type_scat_source
C C 0.0033 0.0016 'International Tables Vol C Tables 4.2.6.8 and 6.1.1.4'
H H 0.0000 0.0000 'International Tables Vol C Tables 4.2.6.8 and 6.1.1.4'
N N 0.0061 0.0033 'International Tables Vol C Tables 4.2.6.8 and 6.1.1.4'
O O 0.0106 0.0060 'International Tables Vol C Tables 4.2.6.8 and 6.1.1.4'
S S 0.1246 0.1234 'International Tables Vol C Tables 4.2.6.8 and 6.1.1.4'
Cl Cl 0.1484 0.1585 'International Tables Vol C Tables 4.2.6.8 and 6.1.1.4'
Cu Cu 0.3201 1.2651 'International Tables Vol C Tables 4.2.6.8 and 6.1.1.4'
Mo Mo -1.6832 0.6857 'International Tables Vol C Tables 4.2.6.8 and 6.1.1.4'

loop_
_geom_angle_atom_site_label_1
_geom_angle_atom_site_label_2
_geom_angle_atom_site_label_3
_geom_angle
_geom_angle_site_symmetry_1
_geom_angle_site_symmetry_3
O1 Mo1 S1 111.32(5) . .
O1 Mo1 S1 111.32(5) . 3
S1 Mo1 S1 107.56(5) . 3
O1 Mo1 S1 111.32(5) . 2
S1 Mo1 S1 107.56(5) . 2
S1 Mo1 S1 107.56(5) 3 2
O1 Mo1 Cu1 125.87(2) . .
S1 Mo1 Cu1 54.05(4) . .
S1 Mo1 Cu1 122.82(6) 3 .
S1 Mo1 Cu1 53.57(4) 2 .
O1 Mo1 Cu1 125.87(2) . 2
S1 Mo1 Cu1 122.82(6) . 2
S1 Mo1 Cu1 53.57(4) 3 2
S1 Mo1 Cu1 54.05(4) 2 2
Cu1 Mo1 Cu1 89.15(3) . 2
O1 Mo1 Cu1 125.87(2) . 3
S1 Mo1 Cu1 53.57(4) . 3
S1 Mo1 Cu1 54.05(4) 3 3
S1 Mo1 Cu1 122.82(6) 2 3
Cu1 Mo1 Cu1 89.15(3) . 3
Cu1 Mo1 Cu1 89.15(3) 2 3
N3 Cu1 N2 91.90(16) . .
N3 Cu1 S1 116.85(13) . 2
N2 Cu1 S1 112.76(12) . 2
N3 Cu1 S1 123.27(13) . .
N2 Cu1 S1 102.01(12) . .
S1 Cu1 S1 107.59(7) 2 .
N3 Cu1 Mo1 149.95(12) . .
N2 Cu1 Mo1 118.15(11) . .
S1 Cu1 Mo1 53.89(4) 2 .
S1 Cu1 Mo1 53.75(4) . .
O2 Cl1 O3 109.1(2) . 3_565
O2 Cl1 O3 109.1(2) . .
O3 Cl1 O3 109.9(2) 3_565 .
O2 Cl1 O3 109.1(2) . 2_665
O3 Cl1 O3 109.9(2) 3_565 2_665
O3 Cl1 O3 109.9(2) . 2_665
Cu1 S1 Mo1 72.53(4) 3 .
Cu1 S1 Cu1 111.94(7) 3 .
Mo1 S1 Cu1 72.20(5) . .
N2 N1 C2 112.0(4) . .
N2 N1 C6 118.1(4) . .
C2 N1 C6 129.8(4) . .
C4 N2 N1 105.3(4) . .
C4 N2 Cu1 134.0(3) . .
N1 N2 Cu1 114.5(3) . .
C10 N3 N4 105.5(4) . .
C10 N3 Cu1 134.2(4) . .
N4 N3 Cu1 119.3(3) . .
C8 N4 N3 111.6(4) . .
C8 N4 C6 129.7(5) . .
N3 N4 C6 118.4(4) . .
C13 N5 H5N1 120.0 . .
C13 N5 H5N2 120.0 . .
H5N1 N5 H5N2 120.0 . .
C2 C1 H1A 109.5 . .
C2 C1 H1B 109.5 . .
H1A C1 H1B 109.5 . .
C2 C1 H1C 109.5 . .
H1A C1 H1C 109.5 . .
H1B C1 H1C 109.5 . .
N1 C2 C3 105.1(4) . .
N1 C2 C1 122.5(5) . .
C3 C2 C1 132.5(5) . .
C2 C3 C4 107.6(5) . .
C2 C3 H3 126.2 . .
C4 C3 H3 126.2 . .
N2 C4 C3 109.8(5) . .
N2 C4 C5 120.0(4) . .
C3 C4 C5 130.1(5) . .
C4 C5 H5A 109.5 . .
C4 C5 H5B 109.5 . .
H5A C5 H5B 109.5 . .
C4 C5 H5C 109.5 . .
H5A C5 H5C 109.5 . .
H5B C5 H5C 109.5 . .
N4 C6 N1 110.9(4) . .
N4 C6 H6A 109.5 . .
N1 C6 H6A 109.5 . .
N4 C6 H6B 109.5 . .
N1 C6 H6B 109.5 . .
H6A C6 H6B 108.0 . .
C8 C7 H7A 109.5 . .
C8 C7 H7B 109.5 . .
H7A C7 H7B 109.5 . .
C8 C7 H7C 109.5 . .
H7A C7 H7C 109.5 . .
H7B C7 H7C 109.5 . .
N4 C8 C9 105.5(5) . .
N4 C8 C7 123.4(6) . .
C9 C8 C7 131.1(6) . .
C10 C9 C8 107.4(5) . .
C10 C9 H9 126.3 . .
C8 C9 H9 126.3 . .
N3 C10 C9 110.0(5) . .
N3 C10 C11 120.6(5) . .
C9 C10 C11 129.5(5) . .
C10 C11 H11A 109.5 . .
C10 C11 H11B 109.5 . .
H11A C11 H11B 109.5 . .
C10 C11 H11C 109.5 . .
H11A C11 H11C 109.5 . .
H11B C11 H11C 109.5 . .
C13 C12 C13 119.9(10) . 3_665
C13 C12 H12 120.0 . .
C13 C12 H12 120.0 3_665 .
N5 C13 C12 116.7(14) . .
N5 C13 C12 122.5(14) . 2_655
C12 C13 C12 120.1(10) . 2_655
C12 C13 H13 120.0 . .
C12 C13 H13 120.0 2_655 .

loop_
_geom_bond_atom_site_label_1
_geom_bond_atom_site_label_2
_geom_bond_distance
_geom_bond_site_symmetry_2
Mo1 O1 1.693(6) .
Mo1 S1 2.2682(14) .
Mo1 S1 2.2682(14) 3
Mo1 S1 2.2682(14) 2
Mo1 Cu1 2.6779(9) .
Mo1 Cu1 2.6779(9) 2
Mo1 Cu1 2.6779(9) 3
Cu1 N3 2.035(4) .
Cu1 N2 2.154(4) .
Cu1 S1 2.2589(14) 2
Cu1 S1 2.2767(14) .
Cl1 O2 1.424(8) .
Cl1 O3 1.428(4) 3_565
Cl1 O3 1.428(4) .
Cl1 O3 1.428(4) 2_665
S1 Cu1 2.2589(14) 3
N1 N2 1.359(6) .
N1 C2 1.362(6) .
N1 C6 1.451(6) .
N2 C4 1.343(6) .
N3 C10 1.338(7) .
N3 N4 1.367(6) .
N4 C8 1.350(6) .
N4 C6 1.440(6) .
N5 C13 1.33(2) .
N5 H5N1 0.8800 .
N5 H5N2 0.8800 .
C1 C2 1.491(7) .
C1 H1A 0.9800 .
C1 H1B 0.9800 .
C1 H1C 0.9800 .
C2 C3 1.374(7) .
C3 C4 1.384(7) .
C3 H3 0.9500 .
C4 C5 1.486(7) .
C5 H5A 0.9800 .
C5 H5B 0.9800 .
C5 H5C 0.9800 .
C6 H6A 0.9900 .
C6 H6B 0.9900 .
C7 C8 1.509(8) .
C7 H7A 0.9800 .
C7 H7B 0.9800 .
C7 H7C 0.9800 .
C8 C9 1.380(8) .
C9 C10 1.378(8) .
C9 H9 0.9500 .
C10 C11 1.484(8) .
C11 H11A 0.9800 .
C11 H11B 0.9800 .
C11 H11C 0.9800 .
C12 C13 1.350(9) .
C12 C13 1.374(19) 3_665
C12 H12 0.9500 .
C13 C12 1.374(19) 2_655
C13 H13 0.9500 .
